data_2241791
loop_
_publ_author_name
'Alfonso, Montserrat'
'Stoeckli-Evans, Helen'

_publ_section_title
;
 Isotypic one-dimensional coordination polymers:
 <i>catena</i>-poly[[dichloridocadmium]-\m-5,6-bis(pyridin-2-yl)pyrazine-2,3-dicarboxylato-\k^2^<i>N</i>^5^:<i>N</i>^6^]
 and
 <i>catena</i>-poly[[dichloridomercury(II)]-\m-5,6-bis(pyridin-2-yl)pyrazine-2,3-dicarboxylato-\k^2^<i>N</i>^5^:<i>N</i>^6^]
;
_journal_issue 8
_journal_name_full 'Acta Crystallographica Section E'
_journal_page_first 1214
_journal_page_last 1218
_journal_paper_doi 10.1107/S2056989016012093
_journal_volume 72
_journal_year 2016
_chemical_formula_iupac '[Hg Cl2 (C18 H14 N4 O4)]'
_chemical_formula_moiety 'C18 H14 Cl2 Hg N4 O4'
_chemical_formula_sum 'C18 H14 Cl2 Hg N4 O4'
_chemical_formula_weight 621.82
_chemical_name_systematic
<i>catena</i>-Poly[[dichloridomercury(II)]-\m-5,6-bis(pyridin-2-yl)pyrazine-2,3-dicarboxylato-\k^2^<i>N</i>^5^:<i>N</i>^6^]
_space_group_crystal_system monoclinic
_space_group_IT_number 13
_space_group_name_Hall '-P 2yac'
_space_group_name_H-M_alt 'P 1 2/n 1'
_symmetry_space_group_name_Hall '-P 2yac'
_symmetry_space_group_name_H-M 'P 1 2/n 1'
_atom_sites_solution_hydrogens geom
_atom_sites_solution_primary direct
_atom_sites_solution_secondary difmap
_audit_creation_method SHELXL-2014/6
_cell_angle_alpha 90
_cell_angle_beta 103.158(7)
_cell_angle_gamma 90
_cell_formula_units_Z 2
_cell_length_a 8.1042(6)
_cell_length_b 10.6002(16)
_cell_length_c 12.2063(10)
_cell_measurement_reflns_used 31
_cell_measurement_temperature 293(2)
_cell_measurement_theta_max 15.90
_cell_measurement_theta_min 12.50
_cell_volume 1021.07(19)
_computing_cell_refinement
;
STADI4 Software (Stoe & Cie, 1997)
;
_computing_data_collection
;
STADI4 Software (Stoe & Cie, 1997)
;
_computing_data_reduction
;
X-RED Software (Stoe & Cie, 1997)
;
_computing_molecular_graphics
;
PLATON (Spek, 2009) and Mercury (Macrae <i>et al.</i>,  2008)
;
_computing_publication_material
;
SHELXL2014 (Sheldrick, 2015), PLATON (Spek, 2009)
and publCIF (Westrip, 2010)
;
_computing_structure_refinement
;
SHELXL2014 (Sheldrick, 2015)
;
_computing_structure_solution
;
SHELXS97 (Sheldrick, 2008)
;
_diffrn_ambient_temperature 293(2)
_diffrn_measured_fraction_theta_full 0.999
_diffrn_measured_fraction_theta_max 0.999
_diffrn_measurement_device 'Stoe--Siemens AED2 four-circle'
_diffrn_measurement_method '\w/\2q scans'
_diffrn_radiation_monochromator 'plane graphite'
_diffrn_radiation_source 'fine-focus sealed tube'
_diffrn_radiation_type MoK\a
_diffrn_radiation_wavelength 0.71073
_diffrn_reflns_av_R_equivalents 0.000
_diffrn_reflns_limit_h_max 9
_diffrn_reflns_limit_h_min -9
_diffrn_reflns_limit_k_max 12
_diffrn_reflns_limit_k_min 0
_diffrn_reflns_limit_l_max 14
_diffrn_reflns_limit_l_min 0
_diffrn_reflns_number 1855
_diffrn_reflns_theta_full 25.242
_diffrn_reflns_theta_max 25.243
_diffrn_reflns_theta_min 2.575
_diffrn_standards_decay_% 2
_diffrn_standards_interval_time 60
_diffrn_standards_number 2
_exptl_absorpt_coefficient_mu 7.831
_exptl_absorpt_correction_T_max 1.000
_exptl_absorpt_correction_T_min 0.319
_exptl_absorpt_correction_type psi-scan
_exptl_absorpt_process_details
;
(X-RED software; Stoe & Cie, 1997)
;
_exptl_crystal_colour colourless
_exptl_crystal_density_diffrn 2.023
_exptl_crystal_description plate
_exptl_crystal_F_000 592
_exptl_crystal_size_max 0.49
_exptl_crystal_size_mid 0.23
_exptl_crystal_size_min 0.04
_refine_diff_density_max 1.232
_refine_diff_density_min -1.081
_refine_ls_extinction_method none
_refine_ls_goodness_of_fit_ref 1.111
_refine_ls_hydrogen_treatment constr
_refine_ls_matrix_type full
_refine_ls_number_parameters 133
_refine_ls_number_reflns 1855
_refine_ls_number_restraints 0
_refine_ls_restrained_S_all 1.111
_refine_ls_R_factor_all 0.0375
_refine_ls_R_factor_gt 0.0317
_refine_ls_shift/su_max 0.000
_refine_ls_shift/su_mean 0.000
_refine_ls_structure_factor_coef Fsqd
_refine_ls_weighting_details 'w=1/[\s^2^(Fo^2^)+(0.0280P)^2^+4.8150P] where P=(Fo^2^+2Fc^2^)/3'
_refine_ls_weighting_scheme calc
_refine_ls_wR_factor_gt 0.0713
_refine_ls_wR_factor_ref 0.0743
_reflns_number_gt 1723
_reflns_number_total 1855
_reflns_threshold_expression 'I > 2\s(I)'
_cod_data_source_file zl2672sup1.cif
_cod_data_source_block II
_cod_database_code 2241791
_shelx_space_group_comment
;
The symmetry employed for this shelxl refinement is uniquely defined
by the following loop, which should always be used as a source of
symmetry information in preference to the above space-group names.
They are only intended as comments.
;
_shelx_estimated_absorpt_t_min 0.114
_shelx_estimated_absorpt_t_max 0.745
_shelxl_version_number 2014/6

loop_
_space_group_symop_operation_xyz
'x, y, z'
'-x+1/2, y, -z+1/2'
'-x, -y, -z'
'x-1/2, -y, z-1/2'

loop_
_atom_site_type_symbol
_atom_site_label
_atom_site_fract_x
_atom_site_fract_y
_atom_site_fract_z
_atom_site_U_iso_or_equiv
_atom_site_adp_type
_atom_site_calc_flag
_atom_site_occupancy
Hg Hg1 0.7500 0.64352(4) 0.7500 0.03521(13) Uani d 1
Cl Cl1 0.9248(2) 0.6841(2) 0.92787(14) 0.0574(5) Uani d 1
O O1 0.5742(7) 0.9336(6) 0.8357(5) 0.0780(19) Uani d 1
O O2 0.3825(7) 0.9822(5) 0.6779(4) 0.0557(13) Uani d 1
N N1 0.4215(6) 0.6897(5) 0.7942(4) 0.0319(11) Uani d 1
N N2 0.5940(6) 0.4607(5) 0.8247(4) 0.0341(12) Uani d 1
C C1 0.3392(7) 0.7964(6) 0.7663(5) 0.0315(13) Uani d 1
C C2 0.3366(7) 0.5809(6) 0.7789(4) 0.0279(12) Uani d 1
C C3 0.4304(7) 0.4674(6) 0.8294(4) 0.0289(12) Uani d 1
C C4 0.3561(7) 0.3796(6) 0.8876(5) 0.0365(15) Uani d 1
H H4 0.2428 0.3874 0.8903 0.044 Uiso calc 1
C C5 0.4514(9) 0.2810(7) 0.9412(5) 0.0467(17) Uani d 1
H H5 0.4030 0.2207 0.9795 0.056 Uiso calc 1
C C6 0.6207(9) 0.2725(7) 0.9373(6) 0.0463(17) Uani d 1
H H6 0.6886 0.2070 0.9729 0.056 Uiso calc 1
C C7 0.6856(8) 0.3655(7) 0.8783(5) 0.0419(16) Uani d 1
H H7 0.7995 0.3609 0.8761 0.050 Uiso calc 1
C C8 0.4467(9) 0.9113(7) 0.7670(6) 0.0432(16) Uani d 1
C C9 0.4826(13) 1.0900(9) 0.6588(9) 0.084(3) Uani d 1
H H9A 0.4477 1.1161 0.5817 0.126 Uiso calc 1
H H9B 0.6003 1.0671 0.6752 0.126 Uiso calc 1
H H9C 0.4661 1.1581 0.7070 0.126 Uiso calc 1

loop_
_atom_site_aniso_label
_atom_site_aniso_U_11
_atom_site_aniso_U_22
_atom_site_aniso_U_33
_atom_site_aniso_U_12
_atom_site_aniso_U_13
_atom_site_aniso_U_23
Hg1 0.02386(18) 0.0439(2) 0.03582(19) 0.000 0.00254(12) 0.000
Cl1 0.0379(9) 0.0962(16) 0.0361(8) -0.0145(10) 0.0041(7) -0.0109(9)
O1 0.061(4) 0.065(4) 0.090(4) -0.029(3) -0.022(3) 0.019(3)
O2 0.053(3) 0.045(3) 0.067(3) -0.007(3) 0.010(3) 0.018(3)
N1 0.023(2) 0.036(3) 0.037(3) -0.003(2) 0.008(2) 0.004(2)
N2 0.025(2) 0.040(3) 0.036(3) 0.000(2) 0.006(2) 0.003(2)
C1 0.031(3) 0.028(3) 0.036(3) -0.001(3) 0.008(2) 0.003(3)
C2 0.022(3) 0.037(3) 0.028(3) 0.003(3) 0.011(2) 0.001(3)
C3 0.027(3) 0.031(3) 0.027(3) -0.001(2) 0.004(2) 0.000(2)
C4 0.024(3) 0.046(4) 0.039(3) -0.002(3) 0.007(2) 0.003(3)
C5 0.048(4) 0.053(5) 0.036(3) -0.005(4) 0.002(3) 0.008(3)
C6 0.044(4) 0.044(4) 0.045(4) 0.011(3) -0.001(3) 0.014(3)
C7 0.028(3) 0.054(4) 0.042(3) 0.009(3) 0.005(3) 0.010(3)
C8 0.041(4) 0.038(4) 0.051(4) 0.003(3) 0.009(3) 0.003(3)
C9 0.092(7) 0.055(6) 0.105(8) -0.020(5) 0.022(6) 0.031(5)

loop_
_atom_type_symbol
_atom_type_description
_atom_type_scat_dispersion_real
_atom_type_scat_dispersion_imag
_atom_type_scat_source
C C 0.0033 0.0016 'International Tables Vol C Tables 4.2.6.8 and 6.1.1.4'
H H 0.0000 0.0000 'International Tables Vol C Tables 4.2.6.8 and 6.1.1.4'
N N 0.0061 0.0033 'International Tables Vol C Tables 4.2.6.8 and 6.1.1.4'
O O 0.0106 0.0060 'International Tables Vol C Tables 4.2.6.8 and 6.1.1.4'
Hg Hg -2.3894 9.2266 'International Tables Vol C Tables 4.2.6.8 and 6.1.1.4'
Cl Cl 0.1484 0.1585 'International Tables Vol C Tables 4.2.6.8 and 6.1.1.4'

loop_
_geom_angle_atom_site_label_1
_geom_angle_atom_site_label_2
_geom_angle_atom_site_label_3
_geom_angle_site_symmetry_1
_geom_angle_site_symmetry_3
_geom_angle
_geom_angle_publ_flag
Cl1 Hg1 Cl1 2_656 . 158.87(12) y
N2 Hg1 N2 . 2_656 83.1(2) y
Cl1 Hg1 N2 2_656 . 102.86(12) y
Cl1 Hg1 N2 . . 92.97(12) y
Cl1 Hg1 N2 2_656 2_656 92.97(12) ?
Cl1 Hg1 N2 . 2_656 102.86(12) ?
C8 O2 C9 . . 116.6(6) ?
C1 N1 C2 . . 119.4(5) ?
C7 N2 C3 . . 117.7(5) ?
C7 N2 Hg1 . . 118.5(4) ?
C3 N2 Hg1 . . 122.8(4) ?
N1 C1 C1 . 2_556 120.0(3) ?
N1 C1 C8 . . 115.9(5) ?
C1 C1 C8 2_556 . 124.0(4) ?
N1 C2 C2 . 2_556 119.3(3) ?
N1 C2 C3 . . 116.4(5) ?
C2 C2 C3 2_556 . 124.2(3) ?
N2 C3 C4 . . 122.3(5) ?
N2 C3 C2 . . 116.4(5) ?
C4 C3 C2 . . 121.1(5) ?
C5 C4 C3 . . 119.4(6) ?
C5 C4 H4 . . 120.3 ?
C3 C4 H4 . . 120.3 ?
C4 C5 C6 . . 119.1(7) ?
C4 C5 H5 . . 120.4 ?
C6 C5 H5 . . 120.4 ?
C5 C6 C7 . . 117.7(6) ?
C5 C6 H6 . . 121.1 ?
C7 C6 H6 . . 121.1 ?
N2 C7 C6 . . 123.8(6) ?
N2 C7 H7 . . 118.1 ?
C6 C7 H7 . . 118.1 ?
O1 C8 O2 . . 125.3(7) ?
O1 C8 C1 . . 125.0(7) ?
O2 C8 C1 . . 109.7(6) ?
O2 C9 H9A . . 109.5 ?
O2 C9 H9B . . 109.5 ?
H9A C9 H9B . . 109.5 ?
O2 C9 H9C . . 109.5 ?
H9A C9 H9C . . 109.5 ?
H9B C9 H9C . . 109.5 ?

loop_
_geom_bond_atom_site_label_1
_geom_bond_atom_site_label_2
_geom_bond_site_symmetry_2
_geom_bond_distance
_geom_bond_publ_flag
Hg1 Cl1 2_656 2.3464(16) ?
Hg1 Cl1 . 2.3464(16) y
Hg1 N2 . 2.590(5) y
Hg1 N2 2_656 2.590(5) ?
Hg1 N1 . 2.876(5) y
O1 C8 . 1.197(8) ?
O2 C8 . 1.327(8) ?
O2 C9 . 1.450(9) ?
N1 C1 . 1.317(8) ?
N1 C2 . 1.334(8) ?
N2 C7 . 1.333(8) ?
N2 C3 . 1.342(7) ?
C1 C1 2_556 1.409(12) ?
C1 C8 . 1.497(9) ?
C2 C2 2_556 1.420(11) ?
C2 C3 . 1.480(8) ?
C3 C4 . 1.389(8) ?
C4 C5 . 1.373(9) ?
C4 H4 . 0.9300 ?
C5 C6 . 1.386(10) ?
C5 H5 . 0.9300 ?
C6 C7 . 1.393(10) ?
C6 H6 . 0.9300 ?
C7 H7 . 0.9300 ?
C9 H9A . 0.9600 ?
C9 H9B . 0.9600 ?
C9 H9C . 0.9600 ?

loop_
_geom_hbond_atom_site_label_D
_geom_hbond_atom_site_label_H
_geom_hbond_atom_site_label_A
_geom_hbond_site_symmetry_A
_geom_hbond_distance_DH
_geom_hbond_distance_HA
_geom_hbond_distance_DA
_geom_hbond_angle_DHA
C9 H9A Cl1 4_575 0.96 2.81 3.647(9) 146

loop_
_geom_torsion_atom_site_label_1
_geom_torsion_atom_site_label_2
_geom_torsion_atom_site_label_3
_geom_torsion_atom_site_label_4
_geom_torsion_site_symmetry_1
_geom_torsion_site_symmetry_4
_geom_torsion
C2 N1 C1 C1 . 2_556 7.6(10)
C2 N1 C1 C8 . . -169.7(5)
C1 N1 C2 C2 . 2_556 7.3(9)
C1 N1 C2 C3 . . -170.0(5)
C7 N2 C3 C4 . . 0.1(9)
Hg1 N2 C3 C4 . . -168.1(4)
C7 N2 C3 C2 . . 174.1(5)
Hg1 N2 C3 C2 . . 5.9(7)
N1 C2 C3 N2 . . -38.4(7)
C2 C2 C3 N2 2_556 . 144.5(7)
N1 C2 C3 C4 . . 135.7(6)
C2 C2 C3 C4 2_556 . -41.5(9)
N2 C3 C4 C5 . . -1.0(9)
C2 C3 C4 C5 . . -174.7(6)
C3 C4 C5 C6 . . 1.0(10)
C4 C5 C6 C7 . . -0.2(11)
C3 N2 C7 C6 . . 0.8(10)
Hg1 N2 C7 C6 . . 169.5(6)
C5 C6 C7 N2 . . -0.7(11)
C9 O2 C8 O1 . . 4.7(12)
C9 O2 C8 C1 . . -173.0(7)
N1 C1 C8 O1 . . -39.6(10)
C1 C1 C8 O1 2_556 . 143.2(9)
N1 C1 C8 O2 . . 138.2(6)
C1 C1 C8 O2 2_556 . -39.0(10)

_cod_database_fobs_code 2241791
